data_4107305
loop_
_publ_author_name
'Amos B. Smith'
'Matthew O. Duffey'
'Kallol Basu'
'Shawn P. Walsh'
'Hans W. Suennemann'
'Michael Frohn'

_publ_section_title
;
 Total Syntheses of the Assigned Structures of Lituarines B and C
;
_journal_name_full 'Journal of the American Chemical Society'
_journal_page_first 422
_journal_page_last 423
_journal_paper_doi 10.1021/ja078293k
_journal_volume 130
_journal_year 2008
_chemical_formula_sum 'C34 H59 Cl2 I O8 Si'
_chemical_formula_weight 821.70
_space_group_IT_number 4
_symmetry_cell_setting monoclinic
_symmetry_Int_Tables_number 4
_symmetry_space_group_name_Hall 'P 2yb'
_symmetry_space_group_name_H-M 'P 1 21 1'
_atom_sites_solution_hydrogens geom
_atom_sites_solution_primary direct
_audit_creation_method SHELXL-97
_cell_angle_alpha 90.00
_cell_angle_beta 98.578(16)
_cell_angle_gamma 90.00
_cell_formula_units_Z 2
_cell_length_a 9.719(10)
_cell_length_b 10.141(10)
_cell_length_c 21.25(2)
_cell_measurement_temperature 143(1)
_cell_volume 2071(4)
_computing_data_collection 'CrystalClear (Rigaku, 1999)'
_computing_data_reduction 'CrystalClear (Rigaku, 1999)'
_computing_structure_refinement 'SHELXL-97 (Sheldrick, 1997)'
_computing_structure_solution 'SIR97 (Altomare, 1999)'
_diffrn_ambient_temperature 143(1)
_diffrn_measured_fraction_theta_full 0.957
_diffrn_measured_fraction_theta_max 0.957
_diffrn_measurement_device 'CCD Area Detector'
_diffrn_measurement_device_type 'Rigaku Mercury'
_diffrn_measurement_method 'phi and omega rotations'
_diffrn_radiation_monochromator graphite
_diffrn_radiation_source 'rotating anode'
_diffrn_radiation_type MoK\a
_diffrn_radiation_wavelength 0.71069
_diffrn_reflns_av_R_equivalents 0.0000
_diffrn_reflns_av_sigmaI/netI 0.0411
_diffrn_reflns_limit_h_max 11
_diffrn_reflns_limit_h_min -11
_diffrn_reflns_limit_k_max 12
_diffrn_reflns_limit_k_min -10
_diffrn_reflns_limit_l_max 25
_diffrn_reflns_limit_l_min -25
_diffrn_reflns_number 13698
_diffrn_reflns_theta_full 25.32
_diffrn_reflns_theta_max 25.32
_diffrn_reflns_theta_min 2.65
_exptl_absorpt_coefficient_mu 0.974
_exptl_absorpt_correction_T_max 1.0000
_exptl_absorpt_correction_T_min 0.9913
_exptl_absorpt_correction_type multi-scan
_exptl_crystal_density_diffrn 1.317
_exptl_crystal_F_000 856
_exptl_crystal_size_max 0.48
_exptl_crystal_size_mid 0.02
_exptl_crystal_size_min 0.005
_refine_diff_density_max 0.922
_refine_diff_density_min -0.626
_refine_diff_density_rms 0.115
_refine_ls_abs_structure_details 'Flack H D (1983), Acta Cryst. A39, 876-881'
_refine_ls_abs_structure_Flack -0.03(3)
_refine_ls_extinction_method none
_refine_ls_goodness_of_fit_ref 1.086
_refine_ls_hydrogen_treatment constr
_refine_ls_matrix_type full
_refine_ls_number_parameters 417
_refine_ls_number_reflns 13698
_refine_ls_number_restraints 1
_refine_ls_restrained_S_all 1.086
_refine_ls_R_factor_all 0.1211
_refine_ls_R_factor_gt 0.0864
_refine_ls_shift/su_max 0.000
_refine_ls_shift/su_mean 0.000
_refine_ls_structure_factor_coef Fsqd
_refine_ls_weighting_details 'calc w=1/[\s^2^(Fo^2^)+(0.0935P)^2^+8.6676P] where P=(Fo^2^+2Fc^2^)/3'
_refine_ls_weighting_scheme calc
_refine_ls_wR_factor_gt 0.1985
_refine_ls_wR_factor_ref 0.2242
_reflns_number_gt 10109
_reflns_number_total 13698
_reflns_threshold_expression >2sigma(I)
_cod_data_source_file ja078293k-file006.cif
_cod_data_source_block shelxl
_cod_original_cell_volume 2072(4)
_cod_original_sg_symbol_H-M 'P 21 '
_cod_database_code 4107305

loop_
_symmetry_equiv_pos_as_xyz
'x, y, z'
'-x, y+1/2, -z'

loop_
_atom_site_label
_atom_site_type_symbol
_atom_site_fract_x
_atom_site_fract_y
_atom_site_fract_z
_atom_site_U_iso_or_equiv
_atom_site_adp_type
_atom_site_occupancy
_atom_site_symmetry_multiplicity
_atom_site_calc_flag
_atom_site_refinement_flags
I1 I 0.43662(6) 0.51068(10) 0.29303(3) 0.0717(3) Uani 1 1 d .
Si1 Si -0.0311(3) 0.3549(3) 0.84771(11) 0.0378(6) Uani 1 1 d .
O2 O 0.0334(5) 0.2376(5) 0.3737(2) 0.0248(13) Uani 1 1 d .
O1 O 0.0205(5) 0.4534(5) 0.3371(2) 0.0262(12) Uani 1 1 d .
O3 O -0.0831(5) 0.3301(5) 0.5238(2) 0.0238(12) Uani 1 1 d .
O4 O -0.0830(5) 0.3011(5) 0.6707(2) 0.0328(13) Uani 1 1 d .
O5 O 0.0763(5) 0.2836(5) 0.8042(2) 0.0314(13) Uani 1 1 d .
O6 O 0.3081(5) 0.1749(5) 0.7790(2) 0.0355(14) Uani 1 1 d .
H6 H 0.2699 0.1305 0.7491 0.053 Uiso 1 1 calc R
O7 O 0.5412(7) 0.5039(10) 0.9330(3) 0.0643(18) Uani 1 1 d .
O8 O 0.4298(6) 0.3577(6) 0.9848(2) 0.0432(15) Uani 1 1 d .
C1 C 0.2664(7) 0.4750(9) 0.3459(4) 0.042(2) Uani 1 1 d .
H1A H 0.2853 0.3970 0.3722 0.056 Uiso 1 1 calc R
H1B H 0.2557 0.5494 0.3734 0.056 Uiso 1 1 calc R
C2 C 0.1344(8) 0.4555(8) 0.2988(4) 0.034(2) Uani 1 1 d .
H2 H 0.1218 0.5302 0.2692 0.046 Uiso 1 1 calc R
C3 C 0.1227(8) 0.3276(9) 0.2615(4) 0.036(2) Uani 1 1 d .
H3A H 0.1899 0.2635 0.2810 0.048 Uiso 1 1 calc R
H3B H 0.1374 0.3423 0.2179 0.048 Uiso 1 1 calc R
C4 C -0.0277(8) 0.2808(9) 0.2643(4) 0.034(2) Uani 1 1 d .
H4 H -0.0340 0.1844 0.2617 0.045 Uiso 1 1 calc R
C5 C -0.0428(8) 0.3290(8) 0.3312(4) 0.0283(19) Uani 1 1 d .
C6 C -0.1915(7) 0.3428(8) 0.3466(3) 0.0283(18) Uani 1 1 d .
H6A H -0.2383 0.4139 0.3214 0.038 Uiso 1 1 calc R
H6B H -0.2425 0.2620 0.3349 0.038 Uiso 1 1 calc R
C7 C -0.1929(7) 0.3711(8) 0.4171(3) 0.0265(18) Uani 1 1 d .
H7A H -0.2877 0.3651 0.4260 0.035 Uiso 1 1 calc R
H7B H -0.1604 0.4603 0.4265 0.035 Uiso 1 1 calc R
C8 C -0.1010(7) 0.2745(8) 0.4601(3) 0.0235(18) Uani 1 1 d .
C9 C 0.0429(8) 0.2767(8) 0.4396(3) 0.0224(17) Uani 1 1 d .
H9 H 0.0759 0.3681 0.4428 0.030 Uiso 1 1 calc R
C10 C 0.1473(8) 0.1953(8) 0.4797(3) 0.0270(19) Uani 1 1 d .
H10A H 0.2370 0.2033 0.4652 0.036 Uiso 1 1 calc R
H10B H 0.1196 0.1034 0.4770 0.036 Uiso 1 1 calc R
C11 C 0.1575(8) 0.2443(8) 0.5487(3) 0.0259(18) Uani 1 1 d .
H11A H 0.2131 0.1828 0.5768 0.034 Uiso 1 1 calc R
H11B H 0.2039 0.3292 0.5526 0.034 Uiso 1 1 calc R
C12 C 0.0131(8) 0.2576(8) 0.5692(3) 0.027(2) Uani 1 1 d .
H12 H -0.0246 0.1692 0.5742 0.035 Uiso 1 1 calc R
C13 C -0.1326(9) 0.3449(9) 0.2127(3) 0.041(2) Uani 1 1 d .
H13A H -0.1205 0.3101 0.1719 0.062 Uiso 1 1 calc R
H13B H -0.1180 0.4385 0.2131 0.062 Uiso 1 1 calc R
H13C H -0.2253 0.3264 0.2207 0.062 Uiso 1 1 calc R
C14 C -0.1678(8) 0.1396(8) 0.4574(4) 0.0319(19) Uani 1 1 d .
H14A H -0.1096 0.0803 0.4848 0.048 Uiso 1 1 calc R
H14B H -0.1789 0.1071 0.4146 0.048 Uiso 1 1 calc R
H14C H -0.2572 0.1457 0.4712 0.048 Uiso 1 1 calc R
C15 C 0.0207(8) 0.3300(8) 0.6314(4) 0.0280(19) Uani 1 1 d .
H15 H 0.0473 0.4230 0.6302 0.037 Uiso 1 1 calc R
C16 C 0.0617(7) 0.2654(9) 0.6913(3) 0.0263(18) Uani 1 1 d .
H16 H 0.0828 0.1713 0.6886 0.035 Uiso 1 1 calc R
C17 C 0.1316(7) 0.3338(8) 0.7500(3) 0.0248(17) Uani 1 1 d .
H17 H 0.1140 0.4289 0.7462 0.033 Uiso 1 1 calc R
C18 C 0.2903(7) 0.3086(8) 0.7643(3) 0.0279(19) Uani 1 1 d .
C19 C 0.3585(7) 0.3960(8) 0.8181(4) 0.0292(19) Uani 1 1 d .
C20 C 0.3979(7) 0.3433(9) 0.8749(4) 0.0332(19) Uani 1 1 d .
H20 H 0.3835 0.2532 0.8789 0.044 Uiso 1 1 calc R
C21 C 0.4625(8) 0.4138(9) 0.9322(4) 0.036(2) Uani 1 1 d .
C22 C 0.4736(11) 0.4116(10) 1.0501(4) 0.047(3) Uani 1 1 d .
C23 C 0.3894(13) 0.3263(11) 1.0909(5) 0.075(3) Uani 1 1 d .
H23A H 0.4186 0.2361 1.0895 0.113 Uiso 1 1 calc R
H23B H 0.2922 0.3328 1.0745 0.113 Uiso 1 1 calc R
H23C H 0.4052 0.3571 1.1341 0.113 Uiso 1 1 calc R
C24 C 0.6238(10) 0.3988(16) 1.0674(5) 0.100(5) Uani 1 1 d .
H24A H 0.6496 0.3077 1.0653 0.151 Uiso 1 1 calc R
H24B H 0.6512 0.4309 1.1099 0.151 Uiso 1 1 calc R
H24C H 0.6696 0.4492 1.0384 0.151 Uiso 1 1 calc R
C25 C 0.4252(11) 0.5516(10) 1.0522(5) 0.069(4) Uani 1 1 d .
H25A H 0.3267 0.5556 1.0382 0.104 Uiso 1 1 calc R
H25B H 0.4724 0.6047 1.0247 0.104 Uiso 1 1 calc R
H25C H 0.4456 0.5843 1.0950 0.104 Uiso 1 1 calc R
C26 C -0.2009(10) 0.3828(14) 0.8002(5) 0.078(4) Uani 1 1 d .
H26A H -0.1921 0.4466 0.7676 0.117 Uiso 1 1 calc R
H26B H -0.2646 0.4151 0.8270 0.117 Uiso 1 1 calc R
H26C H -0.2354 0.3014 0.7808 0.117 Uiso 1 1 calc R
C27 C 0.0438(10) 0.5148(13) 0.8786(4) 0.066(3) Uani 1 1 d .
H27A H 0.0466 0.5745 0.8438 0.098 Uiso 1 1 calc R
H27B H 0.1364 0.5010 0.9005 0.098 Uiso 1 1 calc R
H27C H -0.0129 0.5516 0.9075 0.098 Uiso 1 1 calc R
C28 C -0.0369(9) 0.2371(11) 0.9144(4) 0.049(3) Uani 1 1 d .
C29 C -0.0896(13) 0.1021(11) 0.8880(5) 0.082(4) Uani 1 1 d .
H29A H -0.0263 0.0671 0.8617 0.123 Uiso 1 1 calc R
H29B H -0.1800 0.1122 0.8632 0.123 Uiso 1 1 calc R
H29C H -0.0956 0.0428 0.9227 0.123 Uiso 1 1 calc R
C30 C -0.1357(12) 0.2907(11) 0.9591(5) 0.072(3) Uani 1 1 d .
H30A H -0.1050 0.3766 0.9742 0.108 Uiso 1 1 calc R
H30B H -0.1349 0.2321 0.9947 0.108 Uiso 1 1 calc R
H30C H -0.2284 0.2967 0.9363 0.108 Uiso 1 1 calc R
C31 C 0.1035(12) 0.2186(16) 0.9523(5) 0.103(5) Uani 1 1 d .
H31A H 0.1383 0.3021 0.9690 0.154 Uiso 1 1 calc R
H31B H 0.1657 0.1829 0.9256 0.154 Uiso 1 1 calc R
H31C H 0.0970 0.1589 0.9868 0.154 Uiso 1 1 calc R
C32 C 0.3579(8) 0.3356(10) 0.7029(4) 0.045(2) Uani 1 1 d .
H32A H 0.3154 0.2797 0.6691 0.068 Uiso 1 1 calc R
H32B H 0.4558 0.3173 0.7116 0.068 Uiso 1 1 calc R
H32C H 0.3439 0.4263 0.6907 0.068 Uiso 1 1 calc R
C33 C 0.3731(9) 0.5405(8) 0.8034(4) 0.043(2) Uani 1 1 d .
H33A H 0.3382 0.5563 0.7594 0.064 Uiso 1 1 calc R
H33B H 0.4694 0.5652 0.8120 0.064 Uiso 1 1 calc R
H33C H 0.3209 0.5919 0.8296 0.064 Uiso 1 1 calc R
Cl1 Cl 0.5230(4) 0.3418(9) 0.5428(2) 0.224(4) Uani 1 1 d .
Cl2 Cl 0.5730(4) 0.5723(4) 0.6221(2) 0.1375(19) Uani 1 1 d .
C34 C 0.6387(11) 0.4194(15) 0.5972(6) 0.099(5) Uani 1 1 d .
H34A H 0.7232 0.4358 0.5793 0.131 Uiso 1 1 calc R
H34B H 0.6621 0.3626 0.6340 0.131 Uiso 1 1 calc R

loop_
_atom_site_aniso_label
_atom_site_aniso_U_11
_atom_site_aniso_U_22
_atom_site_aniso_U_33
_atom_site_aniso_U_23
_atom_site_aniso_U_13
_atom_site_aniso_U_12
I1 0.0343(3) 0.1079(6) 0.0763(5) 0.0042(6) 0.0195(3) -0.0024(5)
Si1 0.0439(14) 0.0407(15) 0.0316(13) -0.0008(11) 0.0140(11) 0.0015(12)
O2 0.032(3) 0.018(3) 0.024(3) 0.000(2) 0.002(2) 0.008(2)
O1 0.034(3) 0.016(3) 0.029(3) 0.003(2) 0.007(2) 0.004(2)
O3 0.025(3) 0.028(3) 0.019(3) 0.005(2) 0.005(2) 0.002(2)
O4 0.028(3) 0.045(4) 0.026(3) -0.002(3) 0.006(2) -0.001(3)
O5 0.032(3) 0.042(4) 0.020(3) 0.001(3) 0.005(2) 0.001(3)
O6 0.039(3) 0.032(4) 0.032(3) -0.006(3) -0.005(3) 0.005(3)
O7 0.077(4) 0.076(5) 0.037(3) 0.005(5) -0.002(3) -0.027(5)
O8 0.073(4) 0.030(3) 0.025(3) -0.006(3) 0.001(3) 0.008(3)
C1 0.026(4) 0.053(7) 0.050(5) 0.005(5) 0.013(4) -0.006(4)
C2 0.032(4) 0.035(5) 0.036(5) 0.013(4) 0.006(4) 0.002(4)
C3 0.033(5) 0.046(6) 0.030(5) 0.002(4) 0.007(4) 0.007(4)
C4 0.036(5) 0.022(5) 0.043(5) -0.003(4) 0.001(4) -0.002(4)
C5 0.032(4) 0.031(5) 0.020(4) 0.001(4) -0.002(3) 0.004(4)
C6 0.028(4) 0.028(4) 0.027(4) 0.004(4) -0.006(3) 0.008(4)
C7 0.019(4) 0.025(5) 0.034(4) -0.001(4) -0.003(3) 0.003(3)
C8 0.021(4) 0.028(5) 0.020(4) 0.000(3) 0.000(3) 0.006(4)
C9 0.028(4) 0.018(4) 0.020(4) -0.006(3) 0.000(3) -0.005(3)
C10 0.028(4) 0.027(5) 0.027(4) 0.006(4) 0.008(4) -0.002(4)
C11 0.022(4) 0.030(5) 0.024(4) 0.000(4) 0.000(3) 0.005(4)
C12 0.031(5) 0.022(5) 0.020(4) -0.002(3) -0.016(4) -0.006(4)
C13 0.064(6) 0.046(6) 0.013(4) -0.004(4) 0.002(4) -0.008(5)
C14 0.031(4) 0.034(5) 0.030(5) 0.001(4) 0.003(4) -0.008(4)
C15 0.027(4) 0.023(5) 0.034(4) -0.001(4) 0.006(4) -0.003(4)
C16 0.017(4) 0.035(5) 0.026(4) -0.001(4) 0.000(3) -0.011(4)
C17 0.025(4) 0.026(4) 0.026(4) 0.002(3) 0.012(3) 0.004(3)
C18 0.020(4) 0.042(6) 0.021(4) -0.003(4) 0.002(3) -0.005(4)
C19 0.023(4) 0.033(5) 0.032(5) 0.002(4) 0.005(3) -0.006(4)
C20 0.027(4) 0.038(5) 0.032(5) -0.010(4) -0.003(4) -0.011(4)
C21 0.033(5) 0.048(6) 0.028(5) 0.001(4) 0.002(4) -0.013(4)
C22 0.075(7) 0.039(6) 0.026(5) -0.007(4) 0.008(5) 0.005(5)
C23 0.119(10) 0.063(8) 0.046(6) -0.009(6) 0.019(6) -0.021(7)
C24 0.059(7) 0.197(16) 0.038(6) -0.013(8) -0.016(5) 0.053(9)
C25 0.083(8) 0.066(9) 0.057(7) -0.024(6) 0.005(6) 0.010(6)
C26 0.056(6) 0.128(12) 0.054(7) -0.003(7) 0.018(5) 0.039(7)
C27 0.106(7) 0.049(6) 0.051(5) 0.002(6) 0.041(5) 0.024(8)
C28 0.037(5) 0.074(7) 0.039(5) 0.003(5) 0.019(4) -0.011(5)
C29 0.126(10) 0.050(7) 0.088(9) -0.009(6) 0.076(8) -0.018(7)
C30 0.095(8) 0.068(8) 0.066(7) -0.020(6) 0.054(7) -0.016(7)
C31 0.074(8) 0.161(14) 0.073(8) 0.085(10) 0.011(7) 0.001(9)
C32 0.033(5) 0.075(7) 0.027(4) -0.009(5) 0.004(4) -0.007(5)
C33 0.065(6) 0.018(6) 0.036(5) -0.002(4) -0.021(4) -0.009(5)
Cl1 0.066(2) 0.469(12) 0.145(4) -0.095(6) 0.043(3) -0.072(5)
Cl2 0.091(3) 0.127(4) 0.212(5) 0.079(3) 0.079(3) 0.015(2)
C34 0.041(6) 0.148(13) 0.110(11) 0.059(10) 0.020(7) 0.038(8)

loop_
_atom_type_symbol
_atom_type_description
_atom_type_scat_dispersion_real
_atom_type_scat_dispersion_imag
_atom_type_scat_source
C C 0.0033 0.0016 'International Tables Vol C Tables 4.2.6.8 and 6.1.1.4'
H H 0.0000 0.0000 'International Tables Vol C Tables 4.2.6.8 and 6.1.1.4'
O O 0.0106 0.0060 'International Tables Vol C Tables 4.2.6.8 and 6.1.1.4'
Si Si 0.0817 0.0704 'International Tables Vol C Tables 4.2.6.8 and 6.1.1.4'
Cl Cl 0.1484 0.1585 'International Tables Vol C Tables 4.2.6.8 and 6.1.1.4'
I I -0.4742 1.8119 'International Tables Vol C Tables 4.2.6.8 and 6.1.1.4'

loop_
_geom_angle_atom_site_label_1
_geom_angle_atom_site_label_2
_geom_angle_atom_site_label_3
_geom_angle
O5 Si1 C26 110.6(4)
O5 Si1 C27 109.4(4)
C26 Si1 C27 109.5(6)
O5 Si1 C28 103.7(4)
C26 Si1 C28 113.2(5)
C27 Si1 C28 110.3(4)
C5 O2 C9 112.9(6)
C5 O1 C2 108.7(6)
C12 O3 C8 113.7(6)
C15 O4 C16 59.6(5)
C17 O5 Si1 129.3(5)
C21 O8 C22 123.6(7)
C2 C1 I1 108.4(5)
O1 C2 C3 105.9(6)
O1 C2 C1 105.6(6)
C3 C2 C1 116.5(7)
C2 C3 C4 103.9(6)
C13 C4 C5 112.6(7)
C13 C4 C3 112.1(7)
C5 C4 C3 99.1(6)
O1 C5 O2 110.5(6)
O1 C5 C4 105.6(6)
O2 C5 C4 105.6(6)
O1 C5 C6 108.3(7)
O2 C5 C6 110.0(6)
C4 C5 C6 116.8(6)
C7 C6 C5 111.9(6)
C6 C7 C8 112.1(6)
O3 C8 C14 112.2(6)
O3 C8 C9 105.8(5)
C14 C8 C9 114.2(6)
O3 C8 C7 106.7(6)
C14 C8 C7 110.3(6)
C9 C8 C7 107.3(6)
O2 C9 C10 110.2(6)
O2 C9 C8 110.1(6)
C10 C9 C8 114.1(6)
C9 C10 C11 108.1(6)
C12 C11 C10 111.6(6)
O3 C12 C15 106.3(6)
O3 C12 C11 112.6(6)
C15 C12 C11 111.4(6)
O4 C15 C16 61.1(5)
O4 C15 C12 117.8(6)
C16 C15 C12 121.9(7)
C15 C16 O4 59.4(5)
C15 C16 C17 124.0(7)
O4 C16 C17 115.7(6)
O5 C17 C16 109.1(6)
O5 C17 C18 105.4(6)
C16 C17 C18 113.6(6)
O6 C18 C19 111.9(6)
O6 C18 C17 106.9(6)
C19 C18 C17 111.2(6)
O6 C18 C32 107.5(7)
C19 C18 C32 109.5(6)
C17 C18 C32 109.7(6)
C20 C19 C33 123.9(8)
C20 C19 C18 119.0(8)
C33 C19 C18 117.1(7)
C19 C20 C21 126.0(8)
O7 C21 O8 123.2(8)
O7 C21 C20 125.5(8)
O8 C21 C20 111.2(7)
C24 C22 O8 109.7(8)
C24 C22 C25 112.6(10)
O8 C22 C25 109.1(8)
C24 C22 C23 113.8(10)
O8 C22 C23 102.5(8)
C25 C22 C23 108.6(9)
C31 C28 C29 108.3(11)
C31 C28 C30 108.3(9)
C29 C28 C30 109.4(8)
C31 C28 Si1 111.3(7)
C29 C28 Si1 109.9(7)
C30 C28 Si1 109.5(8)
Cl1 C34 Cl2 112.2(6)

loop_
_geom_bond_atom_site_label_1
_geom_bond_atom_site_label_2
_geom_bond_distance
I1 C1 2.164(8)
Si1 O5 1.660(6)
Si1 C26 1.825(10)
Si1 C27 1.857(13)
Si1 C28 1.861(10)
O2 C5 1.423(9)
O2 C9 1.445(9)
O1 C5 1.402(10)
O1 C2 1.469(9)
O3 C12 1.441(8)
O3 C8 1.453(9)
O4 C15 1.431(9)
O4 C16 1.455(8)
O5 C17 1.435(8)
O6 C18 1.396(10)
O7 C21 1.190(11)
O8 C21 1.334(10)
O8 C22 1.494(10)
C1 C2 1.519(11)
C2 C3 1.514(11)
C3 C4 1.547(11)
C4 C13 1.526(11)
C4 C5 1.532(11)
C5 C6 1.535(10)
C6 C7 1.527(10)
C7 C8 1.534(10)
C8 C14 1.511(11)
C8 C9 1.526(10)
C9 C10 1.476(10)
C10 C11 1.538(10)
C11 C12 1.536(10)
C12 C15 1.504(11)
C15 C16 1.434(10)
C16 C17 1.500(10)
C17 C18 1.549(10)
C18 C19 1.519(11)
C18 C32 1.570(10)
C19 C20 1.323(11)
C19 C33 1.509(12)
C20 C21 1.469(11)
C22 C24 1.457(13)
C22 C25 1.499(14)
C22 C23 1.542(14)
C28 C31 1.490(13)
C28 C29 1.537(15)
C28 C30 1.548(12)
Cl1 C34 1.683(14)
Cl2 C34 1.787(15)
